data_4314188
loop_
_publ_author_name
'Shutaro Osa'
'Yukinari Sunatsuki'
'Yoko Yamamoto'
'Masaaki Nakamura'
'Tomoshige Shimamoto'
'Naohide Matsumoto'
'Nazzareno Re'

_publ_contact_author_email naohide@aster.sci.kumamoto-u.ac.jp
_publ_contact_author_fax +81-96-342-3390
_publ_contact_author_name 'Naohide Matsumoto'
_publ_contact_author_phone +81-96-342-3390
_publ_section_title
;
 Synthesis and Magnetic Properties of Heterometal Cyclic Tetranuclear
 Complexes [CuIILMII(hfac)]2 (MII= Zn, Cu, Ni, Co, Fe, Mn; H3L =
 1-(2-Hydroxybenzamido)-2-((2-hydroxy-3-methoxybenzylidene)amino)ethane;
 Hhfac = Hexafluoroacetylacetone)
;
_journal_name_full 'Inorganic Chemistry'
_journal_page_first 5507
_journal_page_last 5512
_journal_paper_doi 10.1021/ic0344012
_journal_volume 42
_journal_year 2003
_chemical_formula_moiety 'C44 H44 Cu2 N4 Mn2 O12'
_chemical_formula_sum 'C44 H44 Cu2 Mn2 N4 O12'
_chemical_formula_weight 1057.82
_space_group_IT_number 2
_symmetry_cell_setting triclinic
_symmetry_Int_Tables_number 2
_symmetry_space_group_name_Hall '-P 1'
_symmetry_space_group_name_H-M 'P -1'
_cell_angle_alpha 94.90(2)
_cell_angle_beta 111.34(3)
_cell_angle_gamma 113.13(3)
_cell_formula_units_Z 1
_cell_length_a 9.522(5)
_cell_length_b 11.491(3)
_cell_length_c 12.098(3)
_cell_measurement_reflns_used 25
_cell_measurement_temperature 293.1
_cell_measurement_theta_max 14.0
_cell_measurement_theta_min 10.0
_cell_volume 1092.8(8)
_computing_cell_refinement WinAFC
_computing_data_collection WinAFC
_computing_data_reduction CrystalStructure
_computing_publication_material 'CrystalStructure Ver. 2.00'
_computing_structure_refinement CRYSTALS
_computing_structure_solution SIR92
_diffrn_measured_fraction_theta_full 0.9998
_diffrn_measured_fraction_theta_max 0.9998
_diffrn_measurement_device_type 'Rigaku AFC7R'
_diffrn_measurement_method \w-2\q
_diffrn_radiation_type 'Mo K\a'
_diffrn_radiation_wavelength 0.7107
_diffrn_reflns_av_R_equivalents 0.013
_diffrn_reflns_limit_h_max 6
_diffrn_reflns_limit_h_min -12
_diffrn_reflns_limit_k_max 14
_diffrn_reflns_limit_k_min -13
_diffrn_reflns_limit_l_max 15
_diffrn_reflns_limit_l_min -14
_diffrn_reflns_number 6096
_diffrn_reflns_theta_full 27.50
_diffrn_reflns_theta_max 27.50
_diffrn_standards_decay_% 0.50
_diffrn_standards_interval_count 150
_diffrn_standards_number 3
_exptl_absorpt_coefficient_mu 1.592
_exptl_absorpt_correction_T_max 0.727
_exptl_absorpt_correction_T_min 0.680
_exptl_absorpt_correction_type
;
\y scans (North,Phillips & Matthews, 1968)
;
_exptl_absorpt_process_details '(North, Phillips & Mathews, 1968)'
_exptl_crystal_colour red
_exptl_crystal_density_diffrn 1.607
_exptl_crystal_density_method 'not measured'
_exptl_crystal_description needle
_exptl_crystal_size_max 0.20
_exptl_crystal_size_mid 0.20
_exptl_crystal_size_min 0.20
_refine_diff_density_max 0.64
_refine_diff_density_min -0.31
_refine_ls_extinction_method none
_refine_ls_goodness_of_fit_ref 3.621
_refine_ls_hydrogen_treatment refall
_refine_ls_number_parameters 311
_refine_ls_number_reflns 3922
_refine_ls_R_factor_gt 0.0350
_refine_ls_shift/su_max 0.0000
_refine_ls_structure_factor_coef F
_refine_ls_weighting_details 'w = 1/\s^2^(Fo)'
_refine_ls_weighting_scheme sigma
_refine_ls_wR_factor_ref 0.0390
_reflns_number_gt 3921
_reflns_number_total 5025
_reflns_threshold_expression F^2^>2.0\s(F^2^)
_cod_data_source_file ic0344012si20030415_102107_1.cif
_cod_data_source_block '_Cu-Mn'
_cod_original_cell_volume 1092.8(1)
_cod_original_sg_symbol_H-M 'P -1 '
_cod_original_formula_sum 'C22 H22 Cu N2 Mn O6 '
_cod_database_code 4314188

loop_
_symmetry_equiv_pos_as_xyz
x,y,z
-x,-y,-z

loop_
_atom_site_label
_atom_site_type_symbol
_atom_site_fract_x
_atom_site_fract_y
_atom_site_fract_z
_atom_site_U_iso_or_equiv
_atom_site_adp_type
_atom_site_occupancy
_atom_site_symmetry_multiplicity
_atom_site_calc_flag
_atom_site_refinement_flags
_atom_site_disorder_assembly
_atom_site_disorder_group
Cu1 Cu 0.73790(6) 0.49548(5) 0.98816(4) 0.0431(1) Uani 1.00 1 d . . .
Mn1 Mn 0.98558(8) 0.65979(6) 1.26703(6) 0.0484(2) Uani 1.00 1 d . . .
O1 O 0.9113(4) 0.4717(3) 0.7330(2) 0.055(1) Uani 1.00 1 d . . .
O2 O 0.9466(3) 0.6510(3) 1.0712(2) 0.0459(8) Uani 1.00 1 d . . .
O3 O 0.7318(3) 0.5150(3) 1.1442(2) 0.0472(8) Uani 1.00 1 d . . .
O4 O 0.8121(4) 0.5563(3) 1.3741(3) 0.064(1) Uani 1.00 1 d . . .
O5 O 0.9518(4) 0.8300(3) 1.2740(3) 0.061(1) Uani 1.00 1 d . . .
O6 O 1.1885(4) 0.7674(3) 1.4410(3) 0.071(1) Uani 1.00 1 d . . .
N1 N 0.7552(4) 0.4635(3) 0.8389(3) 0.043(1) Uani 1.00 1 d . . .
N2 N 0.5197(4) 0.3425(3) 0.9098(3) 0.049(1) Uani 1.00 1 d . . .
C1 C 1.0411(5) 0.7127(4) 1.0166(4) 0.042(1) Uani 1.00 1 d . . .
C2 C 1.1680(5) 0.8422(4) 1.0786(4) 0.054(1) Uani 1.00 1 d . . .
C3 C 1.2770(6) 0.9111(5) 1.0324(4) 0.062(2) Uani 1.00 1 d . . .
C4 C 1.2657(6) 0.8531(5) 0.9227(5) 0.064(2) Uani 1.00 1 d . . .
C5 C 1.1406(6) 0.7275(4) 0.8591(4) 0.055(1) Uani 1.00 1 d . . .
C6 C 1.0250(5) 0.6548(4) 0.9021(4) 0.042(1) Uani 1.00 1 d . . .
C7 C 0.8908(5) 0.5215(4) 0.8208(4) 0.044(1) Uani 1.00 1 d . . .
C8 C 0.6247(5) 0.3346(4) 0.7556(4) 0.054(1) Uani 1.00 1 d . . .
C9 C 0.4687(5) 0.2974(4) 0.7778(4) 0.058(1) Uani 1.00 1 d . . .
C10 C 0.4228(5) 0.2886(4) 0.9599(4) 0.056(1) Uani 1.00 1 d . . .
C11 C 0.4634(6) 0.3267(4) 1.0889(4) 0.052(1) Uani 1.00 1 d . . .
C12 C 0.3472(6) 0.2520(5) 1.1308(5) 0.071(2) Uani 1.00 1 d . . .
C13 C 0.3848(8) 0.2771(6) 1.2526(6) 0.089(2) Uani 1.00 1 d . . .
C14 C 0.5410(7) 0.3778(5) 1.3398(5) 0.080(2) Uani 1.00 1 d . . .
C15 C 0.6536(6) 0.4530(5) 1.2998(4) 0.057(2) Uani 1.00 1 d . . .
C16 C 0.6172(6) 0.4320(4) 1.1734(4) 0.048(1) Uani 1.00 1 d . . .
C17 C 0.8623(7) 0.5831(6) 1.5037(4) 0.105(2) Uani 1.00 1 d . . .
C18 C 0.9960(6) 1.0475(5) 1.3167(5) 0.086(2) Uani 1.00 1 d . . .
C19 C 1.0468(6) 0.9425(4) 1.3481(4) 0.056(1) Uani 1.00 1 d . . .
C20 C 1.1919(6) 0.9738(5) 1.4537(4) 0.072(2) Uani 1.00 1 d . . .
C21 C 1.2518(6) 0.8861(5) 1.4958(4) 0.065(2) Uani 1.00 1 d . . .
C22 C 1.4056(6) 0.9337(5) 1.6177(4) 0.102(2) Uani 1.00 1 d . . .
H1 H 1.1785(5) 0.8826(4) 1.1550(4) 0.059(2) Uiso 1.00 1 c . . .
H2 H 1.3611(6) 0.9988(5) 1.0759(4) 0.068(2) Uiso 1.00 1 c . . .
H3 H 1.3442(6) 0.8995(5) 0.8921(5) 0.078(2) Uiso 1.00 1 c . . .
H4 H 1.1312(6) 0.6891(4) 0.7824(4) 0.067(2) Uiso 1.00 1 c . . .
H5 H 0.6646(5) 0.2710(4) 0.7705(4) 0.059(2) Uiso 1.00 1 c . . .
H6 H 0.5975(5) 0.3384(4) 0.6726(4) 0.059(2) Uiso 1.00 1 c . . .
H7 H 0.4023(5) 0.2047(4) 0.7510(4) 0.059(2) Uiso 1.00 1 c . . .
H8 H 0.4039(5) 0.3372(4) 0.7334(4) 0.059(2) Uiso 1.00 1 c . . .
H9 H 0.3157(5) 0.2163(4) 0.9082(4) 0.060(2) Uiso 1.00 1 c . . .
H10 H 0.2409(6) 0.1825(5) 1.0734(5) 0.084(3) Uiso 1.00 1 c . . .
H11 H 0.3032(8) 0.2259(6) 1.2788(6) 0.115(3) Uiso 1.00 1 c . . .
H12 H 0.5678(7) 0.3932(5) 1.4251(5) 0.105(3) Uiso 1.00 1 c . . .
H13 H 0.8636(7) 0.5076(6) 1.5295(4) 0.118(3) Uiso 1.00 1 c . . .
H14 H 0.7839(7) 0.6029(6) 1.5218(4) 0.118(3) Uiso 1.00 1 c . . .
H15 H 0.9723(7) 0.6554(6) 1.5459(4) 0.118(3) Uiso 1.00 1 c . . .
H16 H 0.8864(6) 1.0227(5) 1.3129(5) 0.101(3) Uiso 1.00 1 c . . .
H17 H 1.0747(6) 1.1284(5) 1.3776(5) 0.100(3) Uiso 1.00 1 c . . .
H18 H 0.9935(6) 1.0572(5) 1.2389(5) 0.100(3) Uiso 1.00 1 c . . .
H19 H 1.2557(6) 1.0625(5) 1.5020(4) 0.071(2) Uiso 1.00 1 c . . .
H20 H 1.4477(6) 1.0246(5) 1.6528(4) 0.101(3) Uiso 1.00 1 c . . .
H21 H 1.4914(6) 0.9196(5) 1.6055(4) 0.101(3) Uiso 1.00 1 c . . .
H22 H 1.3738(6) 0.8852(5) 1.6717(4) 0.101(3) Uiso 1.00 1 c . . .

loop_
_atom_site_aniso_label
_atom_site_aniso_U_11
_atom_site_aniso_U_22
_atom_site_aniso_U_33
_atom_site_aniso_U_12
_atom_site_aniso_U_13
_atom_site_aniso_U_23
Cu1 0.0412(3) 0.0403(3) 0.0344(3) 0.0142(2) 0.0092(2) 0.0016(2)
Mn1 0.0495(4) 0.0471(4) 0.0352(4) 0.0194(3) 0.0099(3) 0.0008(3)
O1 0.073(2) 0.064(2) 0.035(2) 0.040(2) 0.023(2) 0.011(1)
O2 0.046(2) 0.042(2) 0.033(2) 0.010(1) 0.013(1) 0.003(1)
O3 0.043(2) 0.049(2) 0.037(2) 0.013(1) 0.015(1) 0.005(1)
O4 0.078(2) 0.073(2) 0.039(2) 0.033(2) 0.024(2) 0.015(2)
O5 0.058(2) 0.052(2) 0.052(2) 0.024(2) 0.006(2) -0.002(2)
O6 0.078(2) 0.062(2) 0.046(2) 0.035(2) -0.001(2) -0.007(2)
N1 0.046(2) 0.041(2) 0.033(2) 0.019(2) 0.009(2) 0.001(2)
N2 0.040(2) 0.043(2) 0.047(2) 0.017(2) 0.007(2) 0.001(2)
C1 0.042(2) 0.042(2) 0.037(2) 0.020(2) 0.010(2) 0.010(2)
C2 0.051(3) 0.045(3) 0.051(3) 0.015(2) 0.017(2) 0.005(2)
C3 0.053(3) 0.047(3) 0.069(3) 0.014(2) 0.020(3) 0.014(3)
C4 0.059(3) 0.065(3) 0.071(4) 0.023(3) 0.033(3) 0.031(3)
C5 0.061(3) 0.063(3) 0.044(3) 0.032(3) 0.021(2) 0.019(2)
C6 0.048(2) 0.044(2) 0.037(2) 0.025(2) 0.015(2) 0.015(2)
C7 0.057(3) 0.049(3) 0.030(2) 0.034(2) 0.012(2) 0.013(2)
C8 0.056(3) 0.050(3) 0.042(3) 0.026(2) 0.007(2) -0.002(2)
C9 0.049(3) 0.051(3) 0.049(3) 0.021(2) 0.001(2) -0.005(2)
C10 0.040(3) 0.040(3) 0.070(3) 0.015(2) 0.010(2) 0.004(2)
C11 0.047(3) 0.045(3) 0.065(3) 0.021(2) 0.024(2) 0.016(2)
C12 0.061(3) 0.054(3) 0.096(4) 0.020(3) 0.038(3) 0.023(3)
C13 0.093(5) 0.075(4) 0.121(5) 0.031(4) 0.072(4) 0.047(4)
C14 0.101(5) 0.079(4) 0.083(4) 0.040(4) 0.061(4) 0.037(3)
C15 0.068(3) 0.055(3) 0.056(3) 0.031(3) 0.031(3) 0.020(2)
C16 0.050(3) 0.046(3) 0.054(3) 0.027(2) 0.023(2) 0.016(2)
C17 0.121(5) 0.135(6) 0.039(3) 0.046(5) 0.029(3) 0.016(3)
C18 0.079(4) 0.060(3) 0.112(5) 0.033(3) 0.032(4) 0.020(3)
C19 0.054(3) 0.050(3) 0.060(3) 0.021(2) 0.025(3) 0.009(2)
C20 0.060(3) 0.049(3) 0.069(4) 0.017(3) 0.004(3) -0.012(3)
C21 0.057(3) 0.064(3) 0.048(3) 0.022(3) 0.007(2) -0.011(2)
C22 0.086(4) 0.098(5) 0.067(4) 0.045(4) -0.015(3) -0.021(3)

loop_
_geom_angle_atom_site_label_1
_geom_angle_site_symmetry_1
_geom_angle_atom_site_label_2
_geom_angle_site_symmetry_2
_geom_angle_atom_site_label_3
_geom_angle_site_symmetry_3
_geom_angle
_geom_angle_publ_flag
Mn1 . Cu1 . O2 . 44.05(8) yes
Mn1 . Cu1 . O3 . 41.10(8) yes
O2 . Cu1 . O3 . 83.72(12) yes
Mn1 . Cu1 . N1 . 137.47(11) yes
O2 . Cu1 . N1 . 96.71(14) yes
O3 . Cu1 . N1 . 173.48(13) yes
Mn1 . Cu1 . N2 . 133.48(12) yes
O2 . Cu1 . N2 . 176.12(14) yes
O3 . Cu1 . N2 . 93.28(15) yes
N1 . Cu1 . N2 . 86.55(16) yes
Cu1 . Mn1 . O2 . 35.97(7) yes
Cu1 . Mn1 . O3 . 35.67(7) yes
O2 . Mn1 . O3 . 70.50(11) yes
Cu1 . Mn1 . O5 . 101.99(9) yes
O2 . Mn1 . O5 . 88.49(11) yes
O3 . Mn1 . O5 . 100.15(12) yes
Cu1 . Mn1 . O6 . 168.0(1) yes
O2 . Mn1 . O6 . 135.25(12) yes
O3 . Mn1 . O6 . 154.23(13) yes
O5 . Mn1 . O6 . 83.85(13) yes
Cu1 . O2 . Mn1 . 99.98(12) yes
Cu1 . O2 . C1 . 123.6(2) yes
Mn1 . O2 . C1 . 135.4(2) yes
Cu1 . O3 . Mn1 . 103.23(13) yes
Cu1 . O3 . C16 . 126.4(3) yes
Mn1 . O3 . C16 . 127.5(3) yes
C15 . O4 . C17 . 116.8(4) yes
Mn1 . O5 . C19 . 129.9(3) yes
Mn1 . O6 . C21 . 129.5(3) yes
Cu1 . N1 . C7 . 126.3(3) yes
Cu1 . N1 . C8 . 112.6(3) yes
C7 . N1 . C8 . 117.7(3) yes
Cu1 . N2 . C9 . 111.1(3) yes
Cu1 . N2 . C10 . 126.7(3) yes
C9 . N2 . C10 . 122.0(4) yes
O2 . C1 . C2 . 117.8(4) yes
O2 . C1 . C6 . 123.9(4) yes
C2 . C1 . C6 . 118.3(4) yes
C1 . C2 . C3 . 121.8(4) yes
C1 . C2 . H1 . 118.9(3) no
C3 . C2 . H1 . 119.3(3) no
C2 . C3 . C4 . 120.1(4) yes
C2 . C3 . H2 . 120.1(3) no
C4 . C3 . H2 . 119.9(3) no
C3 . C4 . C5 . 119.3(4) yes
C3 . C4 . H3 . 120.2(3) no
C5 . C4 . H3 . 120.5(3) no
C4 . C5 . C6 . 122.4(4) yes
C4 . C5 . H4 . 118.9(3) no
C6 . C5 . H4 . 118.8(3) no
C1 . C6 . C5 . 118.1(4) yes
C1 . C6 . C7 . 125.1(4) yes
C5 . C6 . C7 . 116.7(4) yes
O1 . C7 . N1 . 122.9(4) yes
O1 . C7 . C6 . 117.8(4) yes
N1 . C7 . C6 . 119.3(4) yes
N1 . C8 . C9 . 108.7(3) yes
N1 . C8 . H5 . 109.9(2) no
C9 . C8 . H5 . 109.6(2) no
N1 . C8 . H6 . 109.7(2) no
C9 . C8 . H6 . 109.4(2) no
H5 . C8 . H6 . 109.46(2) no
N2 . C9 . C8 . 109.4(3) yes
N2 . C9 . H7 . 109.3(2) no
C8 . C9 . H7 . 109.5(2) no
N2 . C9 . H8 . 109.6(2) no
C8 . C9 . H8 . 109.6(2) no
H7 . C9 . H8 . 109.46(5) no
N2 . C10 . C11 . 125.5(4) yes
N2 . C10 . H9 . 117.2(3) no
C11 . C10 . H9 . 117.3(3) no
C10 . C11 . C12 . 118.4(4) yes
C10 . C11 . C16 . 122.3(4) yes
C12 . C11 . C16 . 119.2(5) yes
C11 . C12 . C13 . 120.8(5) yes
C11 . C12 . H10 . 119.5(3) no
C13 . C12 . H10 . 119.7(3) no
C12 . C13 . C14 . 121.2(5) yes
C12 . C13 . H11 . 119.3(3) no
C14 . C13 . H11 . 119.5(3) no
C13 . C14 . C15 . 118.6(5) yes
C13 . C14 . H12 . 120.7(3) no
C15 . C14 . H12 . 120.7(3) no
O4 . C15 . C14 . 125.5(5) yes
O4 . C15 . C16 . 112.6(4) yes
C14 . C15 . C16 . 121.9(5) yes
O3 . C16 . C11 . 124.9(4) yes
O3 . C16 . C15 . 116.9(4) yes
C11 . C16 . C15 . 118.3(4) yes
O4 . C17 . H13 . 108.8(3) no
O4 . C17 . H14 . 109.7(3) no
H13 . C17 . H14 . 109.47(3) no
O4 . C17 . H15 . 110.0(3) no
H13 . C17 . H15 . 109.47(4) no
H14 . C17 . H15 . 109.48(5) no
C19 . C18 . H16 . 109.0(3) no
C19 . C18 . H17 . 110.2(3) no
H16 . C18 . H17 . 109.48(5) no
C19 . C18 . H18 . 109.2(3) no
H16 . C18 . H18 . 109.47(4) no
H17 . C18 . H18 . 109.47(4) no
O5 . C19 . C18 . 116.2(4) yes
O5 . C19 . C20 . 124.7(4) yes
C18 . C19 . C20 . 119.2(4) yes
C19 . C20 . C21 . 125.4(4) yes
C19 . C20 . H19 . 117.6(3) no
C21 . C20 . H19 . 116.9(3) no
O6 . C21 . C20 . 125.5(4) yes
O6 . C21 . C22 . 115.5(5) yes
C20 . C21 . C22 . 119.0(4) yes
C21 . C22 . H20 . 110.6(3) no
C21 . C22 . H21 . 109.3(3) no
H20 . C22 . H21 . 109.47(4) no
C21 . C22 . H22 . 108.5(3) no
H20 . C22 . H22 . 109.47(3) no
H21 . C22 . H22 . 109.48(3) no

loop_
_geom_bond_atom_site_label_1
_geom_bond_site_symmetry_1
_geom_bond_atom_site_label_2
_geom_bond_site_symmetry_2
_geom_bond_distance
_geom_bond_publ_flag
Cu1 . Mn1 . 3.1828(18) yes
Cu1 . O2 . 1.898(3) yes
Cu1 . O3 . 1.906(3) yes
Cu1 . N1 . 1.890(3) yes
Cu1 . N2 . 1.928(4) yes
Mn1 . O2 . 2.247(3) yes
Mn1 . O3 . 2.150(3) yes
Mn1 . O5 . 2.103(3) yes
Mn1 . O6 . 2.100(3) yes
O1 . C7 . 1.277(4) yes
O2 . C1 . 1.327(4) yes
O3 . C16 . 1.322(5) yes
O4 . C15 . 1.384(5) yes
O4 . C17 . 1.427(5) yes
O5 . C19 . 1.259(5) yes
O6 . C21 . 1.253(5) yes
N1 . C7 . 1.309(5) yes
N1 . C8 . 1.463(5) yes
N2 . C9 . 1.467(5) yes
N2 . C10 . 1.274(5) yes
C1 . C2 . 1.405(5) yes
C1 . C6 . 1.412(5) yes
C2 . C3 . 1.367(5) yes
C2 . H1 . 0.9500(3) no
C3 . C4 . 1.379(6) yes
C3 . H2 . 0.9500(5) no
C4 . C5 . 1.374(6) yes
C4 . H3 . 0.9500(4) no
C5 . C6 . 1.396(5) yes
C5 . H4 . 0.9500(3) no
C6 . C7 . 1.495(5) yes
C8 . C9 . 1.508(5) yes
C8 . H5 . 0.9500(3) no
C8 . H6 . 0.9500(3) no
C9 . H7 . 0.9500(4) no
C9 . H8 . 0.9500(3) no
C10 . C11 . 1.445(6) yes
C10 . H9 . 0.9500(6) no
C11 . C12 . 1.398(6) yes
C11 . C16 . 1.400(5) yes
C12 . C13 . 1.358(7) yes
C12 . H10 . 0.9500(6) no
C13 . C14 . 1.401(7) yes
C13 . H11 . 0.9502(4) no
C14 . C15 . 1.361(6) yes
C14 . H12 . 0.9500(3) no
C15 . C16 . 1.415(6) yes
C17 . H13 . 0.9500(3) no
C17 . H14 . 0.9500(4) no
C17 . H15 . 0.9500(6) no
C18 . C19 . 1.495(6) yes
C18 . H16 . 0.9500(6) no
C18 . H17 . 0.9500(5) no
C18 . H18 . 0.9500(2) no
C19 . C20 . 1.384(6) yes
C20 . C21 . 1.390(6) yes
C20 . H19 . 0.9500(5) no
C21 . C22 . 1.510(6) yes
C22 . H20 . 0.9500(4) no
C22 . H21 . 0.9500(5) no
C22 . H22 . 0.9500(3) no

loop_
_geom_contact_atom_site_label_1
_geom_contact_site_symmetry_1
_geom_contact_atom_site_label_2
_geom_contact_site_symmetry_2
_geom_contact_distance
_geom_contact_publ_flag
Cu1 . Mn1 . 3.1828(18) yes
Cu1 . O2 . 1.898(3) yes
Cu1 . O3 . 1.906(3) yes
Cu1 . N1 . 1.890(3) yes
Cu1 . N2 . 1.928(4) yes
Mn1 . O1 2_767 2.102(3) yes
Mn1 . O2 . 2.247(3) yes
Mn1 . O3 . 2.150(3) yes
Mn1 . O4 . 2.470(3) yes
Mn1 . O5 . 2.103(3) yes
Mn1 . O6 . 2.100(3) yes
